data_1561882
loop_
_publ_author_name
'Kuai, Hai-Wei'
'Cheng, Xiao-Chun'
'Li, Deng-Hao'
'Hu, Tao'
'Zhu, Xiao-Hong'

_publ_section_title
;
 Syntheses, characterization and properties of silver, copper and
 palladium complexes from bis(oxazoline)-containing ligands
;
_journal_name_full 'Journal of Solid State Chemistry'
_journal_page_first 65
_journal_page_last 75
_journal_paper_doi 10.1016/j.jssc.2015.04.021
_journal_volume 228
_journal_year 2015
_chemical_formula_moiety 'C22 H22 Cu6 I6 N6 O4'
_chemical_formula_sum 'C22 H22 Cu6 I6 N6 O4'
_chemical_formula_weight 1577.10
_space_group_IT_number 2
_space_group_name_Hall '-P 1'
_space_group_name_H-M_alt 'P -1'
_symmetry_cell_setting triclinic
_symmetry_space_group_name_Hall '-P 1'
_symmetry_space_group_name_H-M 'P -1'
_atom_sites_solution_hydrogens geom
_atom_sites_solution_primary direct
_atom_sites_solution_secondary difmap
_audit_creation_method SHELXL-97
_cell_angle_alpha 93.622(2)
_cell_angle_beta 101.830(2)
_cell_angle_gamma 98.900(2)
_cell_formula_units_Z 1
_cell_length_a 8.7584(12)
_cell_length_b 9.5342(13)
_cell_length_c 10.9036(15)
_cell_measurement_reflns_used 2953
_cell_measurement_temperature 293(2)
_cell_measurement_theta_max 28.62
_cell_measurement_theta_min 2.41
_cell_volume 876.2(2)
_computing_structure_refinement 'SHELXL-97 (Sheldrick, 2008)'
_computing_structure_solution 'SHELXS-97 (Sheldrick, 2008)'
_diffrn_ambient_temperature 293(2)
_diffrn_measured_fraction_theta_full 0.979
_diffrn_measured_fraction_theta_max 0.979
_diffrn_measurement_device_type 'Bruker Smart ApexII CCD'
_diffrn_measurement_method 'phi and omega scans'
_diffrn_radiation_monochromator graphite
_diffrn_radiation_source 'fine-focus sealed tube'
_diffrn_radiation_type MoK\a
_diffrn_radiation_wavelength 0.71073
_diffrn_reflns_av_R_equivalents 0.0148
_diffrn_reflns_av_sigmaI/netI 0.0312
_diffrn_reflns_limit_h_max 9
_diffrn_reflns_limit_h_min -10
_diffrn_reflns_limit_k_max 11
_diffrn_reflns_limit_k_min -10
_diffrn_reflns_limit_l_max 12
_diffrn_reflns_limit_l_min -7
_diffrn_reflns_number 4363
_diffrn_reflns_theta_full 25.00
_diffrn_reflns_theta_max 25.00
_diffrn_reflns_theta_min 1.92
_exptl_absorpt_coefficient_mu 8.899
_exptl_absorpt_correction_T_max 0.2691
_exptl_absorpt_correction_T_min 0.2691
_exptl_absorpt_correction_type multi-scan
_exptl_absorpt_process_details '(SADBAS; Sheldrick, 1996)'
_exptl_crystal_colour 'deep brown'
_exptl_crystal_density_diffrn 2.989
_exptl_crystal_density_method 'not measured'
_exptl_crystal_description block
_exptl_crystal_F_000 720
_exptl_crystal_size_max 0.20
_exptl_crystal_size_mid 0.20
_exptl_crystal_size_min 0.20
_refine_diff_density_max 3.889
_refine_diff_density_min -3.608
_refine_diff_density_rms 0.243
_refine_ls_extinction_method none
_refine_ls_goodness_of_fit_ref 1.160
_refine_ls_hydrogen_treatment constr
_refine_ls_matrix_type full
_refine_ls_number_parameters 193
_refine_ls_number_reflns 3018
_refine_ls_number_restraints 0
_refine_ls_restrained_S_all 1.160
_refine_ls_R_factor_all 0.0690
_refine_ls_R_factor_gt 0.0658
_refine_ls_shift/su_max 0.000
_refine_ls_shift/su_mean 0.000
_refine_ls_structure_factor_coef Fsqd
_refine_ls_weighting_details 'calc w=1/[\s^2^(Fo^2^)+(0.0449P)^2^+20.6130P] where P=(Fo^2^+2Fc^2^)/3'
_refine_ls_weighting_scheme calc
_refine_ls_wR_factor_gt 0.1426
_refine_ls_wR_factor_ref 0.1446
_reflns_number_gt 2845
_reflns_number_total 3018
_reflns_threshold_expression >2sigma(I)
_cod_data_source_file JSSC-2015-228-65.cif
_cod_data_source_block Cu-4
_cod_original_sg_symbol_H-M 'P-1   '
_cod_database_code 1561882

loop_
_symmetry_equiv_pos_as_xyz
'x, y, z'
'-x, -y, -z'

loop_
_atom_site_label
_atom_site_type_symbol
_atom_site_fract_x
_atom_site_fract_y
_atom_site_fract_z
_atom_site_U_iso_or_equiv
_atom_site_adp_type
_atom_site_occupancy
_atom_site_symmetry_multiplicity
_atom_site_calc_flag
_atom_site_refinement_flags
_atom_site_disorder_assembly
_atom_site_disorder_group
Cu1 Cu 0.3093(3) 0.7087(2) 0.8059(2) 0.0618(6) Uani 1 1 d . . .
Cu2 Cu 0.3182(3) 0.9492(2) 0.7195(2) 0.0694(7) Uani 1 1 d . . .
Cu3 Cu 0.5628(3) 1.0110(3) 0.8808(3) 0.088 Uani 1 1 d . . .
I1 I 0.56861(11) 0.76938(9) 0.74241(9) 0.0410(3) Uani 1 1 d . . .
I2 I 0.47419(11) 1.21028(9) 0.74707(9) 0.0442(3) Uani 1 1 d . . .
I3 I 0.21131(10) 0.92203(9) 0.93286(8) 0.0375(2) Uani 1 1 d . . .
N1 N 0.0624(11) 0.6405(10) 0.6674(9) 0.027(2) Uani 1 1 d . . .
N11 N 0.2218(13) 0.5336(12) 0.8730(10) 0.036(2) Uani 1 1 d . . .
N51 N 0.1871(13) 0.8894(11) 0.5513(9) 0.033(2) Uani 1 1 d . . .
O1 O 0.0066(11) 0.3759(10) 0.8798(9) 0.042(2) Uani 1 1 d . . .
O2 O 0.0046(11) 0.7971(10) 0.3780(8) 0.041(2) Uani 1 1 d . . .
C1 C -0.0141(14) 0.5330(12) 0.7179(11) 0.026(2) Uani 1 1 d . . .
C2 C -0.1690(16) 0.4696(14) 0.6684(13) 0.039(3) Uani 1 1 d . . .
H1 H -0.2197 0.3980 0.7073 0.047 Uiso 1 1 calc R . .
C3 C -0.2471(16) 0.5169(15) 0.5573(15) 0.046(4) Uani 1 1 d . . .
H2 H -0.3516 0.4763 0.5213 0.055 Uiso 1 1 calc R . .
C4 C -0.1712(16) 0.6210(14) 0.5027(13) 0.037(3) Uani 1 1 d . . .
H3 H -0.2220 0.6511 0.4279 0.045 Uiso 1 1 calc R . .
C5 C -0.0154(13) 0.6833(12) 0.5594(11) 0.024(2) Uani 1 1 d . . .
C11 C 0.0804(15) 0.4832(12) 0.8279(12) 0.029(3) Uani 1 1 d . . .
C12 C 0.2745(16) 0.4522(14) 0.9813(13) 0.039(3) Uani 1 1 d . . .
H4 H 0.2996 0.5129 1.0600 0.047 Uiso 1 1 calc R . .
H5 H 0.3670 0.4117 0.9720 0.047 Uiso 1 1 calc R . .
C13 C 0.1336(17) 0.3352(16) 0.9772(14) 0.044(3) Uani 1 1 d . . .
H6 H 0.1564 0.2423 0.9530 0.053 Uiso 1 1 calc R . .
H7 H 0.1040 0.3337 1.0582 0.053 Uiso 1 1 calc R . .
C51 C 0.0678(13) 0.7953(13) 0.5001(11) 0.029(3) Uani 1 1 d . . .
C52 C 0.2323(17) 0.9757(15) 0.4493(13) 0.042(3) Uani 1 1 d . . .
H8 H 0.3362 0.9638 0.4366 0.050 Uiso 1 1 calc R . .
H9 H 0.2317 1.0763 0.4689 0.050 Uiso 1 1 calc R . .
C53 C 0.0998(18) 0.9113(16) 0.3315(13) 0.046(3) Uani 1 1 d . . .
H11 H 0.0373 0.9823 0.3003 0.055 Uiso 1 1 calc R . .
H10 H 0.1450 0.8746 0.2645 0.055 Uiso 1 1 calc R . .

loop_
_atom_site_aniso_label
_atom_site_aniso_U_11
_atom_site_aniso_U_22
_atom_site_aniso_U_33
_atom_site_aniso_U_23
_atom_site_aniso_U_13
_atom_site_aniso_U_12
Cu1 0.0557(12) 0.0486(12) 0.0853(16) 0.0273(11) 0.0265(11) -0.0014(9)
Cu2 0.0865(16) 0.0475(11) 0.0476(11) 0.0167(9) -0.0218(11) -0.0258(11)
Cu3 0.079 0.074 0.082 0.016 -0.044 0.005
I1 0.0398(5) 0.0394(5) 0.0467(5) 0.0053(4) 0.0144(4) 0.0086(4)
I2 0.0412(5) 0.0294(5) 0.0559(6) 0.0117(4) 0.0007(4) -0.0022(4)
I3 0.0423(5) 0.0380(5) 0.0301(4) 0.0012(3) 0.0058(4) 0.0041(4)
N1 0.028(5) 0.026(5) 0.023(5) -0.006(4) 0.002(4) 0.001(4)
N11 0.035(6) 0.039(6) 0.037(6) 0.011(5) 0.008(5) 0.004(5)
N51 0.041(6) 0.035(6) 0.027(5) 0.012(5) 0.016(5) 0.006(5)
O1 0.045(5) 0.041(5) 0.037(5) 0.012(4) 0.010(4) -0.006(4)
O2 0.044(5) 0.046(5) 0.026(5) 0.004(4) -0.005(4) 0.005(4)
C1 0.030(6) 0.024(6) 0.028(6) -0.001(5) 0.015(5) 0.007(5)
C2 0.039(7) 0.031(7) 0.048(8) -0.010(6) 0.013(6) 0.006(6)
C3 0.028(7) 0.044(8) 0.061(10) -0.008(7) 0.013(7) -0.004(6)
C4 0.043(8) 0.034(7) 0.037(7) 0.000(6) 0.008(6) 0.017(6)
C5 0.021(5) 0.022(5) 0.028(6) -0.004(5) 0.003(5) 0.002(4)
C11 0.036(7) 0.016(5) 0.038(7) -0.003(5) 0.015(6) 0.004(5)
C12 0.040(7) 0.037(7) 0.038(7) 0.011(6) 0.006(6) 0.000(6)
C13 0.052(9) 0.045(8) 0.044(8) 0.024(7) 0.017(7) 0.015(7)
C51 0.022(6) 0.033(6) 0.029(6) -0.009(5) 0.001(5) 0.008(5)
C52 0.041(8) 0.041(8) 0.043(8) 0.011(6) 0.008(6) 0.005(6)
C53 0.051(9) 0.052(9) 0.032(7) 0.010(6) 0.002(7) 0.007(7)

loop_
_atom_type_symbol
_atom_type_description
_atom_type_scat_dispersion_real
_atom_type_scat_dispersion_imag
_atom_type_scat_source
C C 0.0033 0.0016 'International Tables Vol C Tables 4.2.6.8 and 6.1.1.4'
H H 0.0000 0.0000 'International Tables Vol C Tables 4.2.6.8 and 6.1.1.4'
N N 0.0061 0.0033 'International Tables Vol C Tables 4.2.6.8 and 6.1.1.4'
O O 0.0106 0.0060 'International Tables Vol C Tables 4.2.6.8 and 6.1.1.4'
Cu Cu 0.3201 1.2651 'International Tables Vol C Tables 4.2.6.8 and 6.1.1.4'
I I -0.4742 1.8119 'International Tables Vol C Tables 4.2.6.8 and 6.1.1.4'

loop_
_geom_angle_atom_site_label_1
_geom_angle_atom_site_label_2
_geom_angle_atom_site_label_3
_geom_angle
_geom_angle_site_symmetry_1
_geom_angle_site_symmetry_3
N11 Cu1 N1 78.0(4) . .
N11 Cu1 I1 129.0(3) . .
N1 Cu1 I1 125.4(3) . .
N11 Cu1 Cu2 158.6(3) . .
N1 Cu1 Cu2 86.9(3) . .
I1 Cu1 Cu2 72.27(8) . .
N11 Cu1 I3 104.0(3) . .
N1 Cu1 I3 93.3(2) . .
I1 Cu1 I3 116.93(8) . .
Cu2 Cu1 I3 61.42(8) . .
N11 Cu1 Cu3 143.7(3) . .
N1 Cu1 Cu3 134.0(3) . .
I1 Cu1 Cu3 53.02(7) . .
Cu2 Cu1 Cu3 47.30(7) . .
I3 Cu1 Cu3 64.16(8) . .
N51 Cu2 Cu3 156.7(3) . .
N51 Cu2 Cu1 99.2(3) . .
Cu3 Cu2 Cu1 83.13(10) . .
N51 Cu2 I2 114.2(3) . .
Cu3 Cu2 I2 61.36(8) . .
Cu1 Cu2 I2 144.43(10) . .
N51 Cu2 I3 123.8(3) . .
Cu3 Cu2 I3 78.05(10) . .
Cu1 Cu2 I3 63.00(7) . .
I2 Cu2 I3 104.51(9) . .
N51 Cu2 I1 104.2(3) . .
Cu3 Cu2 I1 58.58(9) . .
Cu1 Cu2 I1 53.45(7) . .
I2 Cu2 I1 104.09(8) . .
I3 Cu2 I1 104.00(7) . .
Cu2 Cu3 I3 171.95(17) . 2_677
Cu2 Cu3 I2 62.63(7) . .
I3 Cu3 I2 118.26(10) 2_677 .
Cu2 Cu3 I1 70.54(9) . .
I3 Cu3 I1 114.55(10) 2_677 .
I2 Cu3 I1 113.47(10) . .
Cu2 Cu3 Cu3 101.24(15) . 2_677
I3 Cu3 Cu3 70.95(9) 2_677 2_677
I2 Cu3 Cu3 114.78(15) . 2_677
I1 Cu3 Cu3 118.61(14) . 2_677
Cu2 Cu3 I3 54.42(8) . .
I3 Cu3 I3 117.81(11) 2_677 .
I2 Cu3 I3 91.53(8) . .
I1 Cu3 I3 97.32(8) . .
Cu3 Cu3 I3 46.86(8) 2_677 .
Cu2 Cu3 Cu1 49.57(7) . .
I3 Cu3 Cu1 128.50(10) 2_677 .
I2 Cu3 Cu1 112.17(8) . .
I1 Cu3 Cu1 48.11(6) . .
Cu3 Cu3 Cu1 79.51(11) 2_677 .
I3 Cu3 Cu1 49.39(6) . .
Cu1 I1 Cu3 78.87(9) . .
Cu1 I1 Cu2 54.28(6) . .
Cu3 I1 Cu2 50.88(6) . .
Cu3 I2 Cu2 56.00(7) . .
Cu3 I3 Cu2 109.69(10) 2_677 .
Cu3 I3 Cu1 101.46(9) 2_677 .
Cu2 I3 Cu1 55.58(7) . .
Cu3 I3 Cu3 62.19(12) 2_677 .
Cu2 I3 Cu3 47.53(7) . .
Cu1 I3 Cu3 66.46(7) . .
C1 N1 C5 117.8(10) . .
C1 N1 Cu1 105.3(7) . .
C5 N1 Cu1 136.8(8) . .
C11 N11 C12 106.9(10) . .
C11 N11 Cu1 116.5(9) . .
C12 N11 Cu1 135.9(9) . .
C51 N51 C52 107.3(10) . .
C51 N51 Cu2 137.7(9) . .
C52 N51 Cu2 115.0(8) . .
C11 O1 C13 104.8(10) . .
C51 O2 C53 107.6(10) . .
N1 C1 C2 123.2(12) . .
N1 C1 C11 115.3(10) . .
C2 C1 C11 121.4(11) . .
C1 C2 C3 117.7(13) . .
C1 C2 H1 121.2 . .
C3 C2 H1 121.2 . .
C4 C3 C2 120.1(13) . .
C4 C3 H2 119.9 . .
C2 C3 H2 119.9 . .
C3 C4 C5 119.4(13) . .
C3 C4 H3 120.3 . .
C5 C4 H3 120.3 . .
N1 C5 C4 121.7(11) . .
N1 C5 C51 118.7(10) . .
C4 C5 C51 119.6(11) . .
N11 C11 O1 120.0(12) . .
N11 C11 C1 123.7(11) . .
O1 C11 C1 116.3(11) . .
N11 C12 C13 104.3(10) . .
N11 C12 H4 110.9 . .
C13 C12 H4 110.9 . .
N11 C12 H5 110.9 . .
C13 C12 H5 110.9 . .
H4 C12 H5 108.9 . .
O1 C13 C12 103.2(10) . .
O1 C13 H6 111.1 . .
C12 C13 H6 111.1 . .
O1 C13 H7 111.1 . .
C12 C13 H7 111.1 . .
H6 C13 H7 109.1 . .
N51 C51 O2 118.5(11) . .
N51 C51 C5 127.9(11) . .
O2 C51 C5 113.6(10) . .
N51 C52 C53 102.6(11) . .
N51 C52 H8 111.3 . .
C53 C52 H8 111.3 . .
N51 C52 H9 111.3 . .
C53 C52 H9 111.3 . .
H8 C52 H9 109.2 . .
O2 C53 C52 103.9(10) . .
O2 C53 H11 111.0 . .
C52 C53 H11 111.0 . .
O2 C53 H10 111.0 . .
C52 C53 H10 111.0 . .
H11 C53 H10 109.0 . .

loop_
_geom_bond_atom_site_label_1
_geom_bond_atom_site_label_2
_geom_bond_distance
_geom_bond_site_symmetry_2
Cu1 N11 1.974(11) .
Cu1 N1 2.341(10) .
Cu1 I1 2.502(2) .
Cu1 Cu2 2.529(3) .
Cu1 I3 2.731(3) .
Cu1 Cu3 3.299(3) .
Cu2 N51 1.952(11) .
Cu2 Cu3 2.442(3) .
Cu2 I2 2.615(2) .
Cu2 I3 2.692(3) .
Cu2 I1 2.967(3) .
Cu3 I3 2.500(2) 2_677
Cu3 I2 2.585(3) .
Cu3 I1 2.686(3) .
Cu3 Cu3 3.030(7) 2_677
Cu3 I3 3.238(3) .
I3 Cu3 2.500(2) 2_677
N1 C1 1.346(15) .
N1 C5 1.355(15) .
N11 C11 1.242(16) .
N11 C12 1.488(16) .
N51 C51 1.271(16) .
N51 C52 1.505(16) .
O1 C11 1.343(14) .
O1 C13 1.488(16) .
O2 C51 1.336(14) .
O2 C53 1.449(17) .
C1 C2 1.379(18) .
C1 C11 1.461(17) .
C2 C3 1.40(2) .
C2 H1 0.9300 .
C3 C4 1.35(2) .
C3 H2 0.9300 .
C4 C5 1.398(18) .
C4 H3 0.9300 .
C5 C51 1.459(17) .
C12 C13 1.521(19) .
C12 H4 0.9700 .
C12 H5 0.9700 .
C13 H6 0.9700 .
C13 H7 0.9700 .
C52 C53 1.56(2) .
C52 H8 0.9700 .
C52 H9 0.9700 .
C53 H11 0.9700 .
C53 H10 0.9700 .

loop_
_geom_torsion_atom_site_label_1
_geom_torsion_atom_site_label_2
_geom_torsion_atom_site_label_3
_geom_torsion_atom_site_label_4
_geom_torsion
_geom_torsion_site_symmetry_1
_geom_torsion_site_symmetry_2
_geom_torsion_site_symmetry_3
_geom_torsion_site_symmetry_4
N11 Cu1 Cu2 N51 -72.7(10) . . . .
N1 Cu1 Cu2 N51 -27.9(4) . . . .
I1 Cu1 Cu2 N51 100.9(3) . . . .
I3 Cu1 Cu2 N51 -123.4(3) . . . .
Cu3 Cu1 Cu2 N51 156.5(3) . . . .
N11 Cu1 Cu2 Cu3 130.8(10) . . . .
N1 Cu1 Cu2 Cu3 175.5(3) . . . .
I1 Cu1 Cu2 Cu3 -55.64(11) . . . .
I3 Cu1 Cu2 Cu3 80.06(11) . . . .
N11 Cu1 Cu2 I2 127.4(10) . . . .
N1 Cu1 Cu2 I2 172.2(3) . . . .
I1 Cu1 Cu2 I2 -59.0(2) . . . .
I3 Cu1 Cu2 I2 76.7(2) . . . .
Cu3 Cu1 Cu2 I2 -3.31(18) . . . .
N11 Cu1 Cu2 I3 50.7(10) . . . .
N1 Cu1 Cu2 I3 95.5(2) . . . .
I1 Cu1 Cu2 I3 -135.70(8) . . . .
Cu3 Cu1 Cu2 I3 -80.06(11) . . . .
N11 Cu1 Cu2 I1 -173.6(10) . . . .
N1 Cu1 Cu2 I1 -128.8(2) . . . .
I3 Cu1 Cu2 I1 135.70(8) . . . .
Cu3 Cu1 Cu2 I1 55.64(11) . . . .
N51 Cu2 Cu3 I3 -176.6(10) . . . 2_677
Cu1 Cu2 Cu3 I3 -79.4(9) . . . 2_677
I2 Cu2 Cu3 I3 98.4(9) . . . 2_677
I3 Cu2 Cu3 I3 -15.6(9) . . . 2_677
I1 Cu2 Cu3 I3 -130.4(9) . . . 2_677
N51 Cu2 Cu3 I2 85.0(8) . . . .
Cu1 Cu2 Cu3 I2 -177.81(12) . . . .
I3 Cu2 Cu3 I2 -114.04(9) . . . .
I1 Cu2 Cu3 I2 131.19(10) . . . .
N51 Cu2 Cu3 I1 -46.2(8) . . . .
Cu1 Cu2 Cu3 I1 51.00(8) . . . .
I2 Cu2 Cu3 I1 -131.19(10) . . . .
I3 Cu2 Cu3 I1 114.77(7) . . . .
N51 Cu2 Cu3 Cu3 -162.8(8) . . . 2_677
Cu1 Cu2 Cu3 Cu3 -65.59(14) . . . 2_677
I2 Cu2 Cu3 Cu3 112.22(14) . . . 2_677
I3 Cu2 Cu3 Cu3 -1.82(11) . . . 2_677
I1 Cu2 Cu3 Cu3 -116.59(13) . . . 2_677
N51 Cu2 Cu3 I3 -161.0(8) . . . .
Cu1 Cu2 Cu3 I3 -63.77(7) . . . .
I2 Cu2 Cu3 I3 114.04(9) . . . .
I1 Cu2 Cu3 I3 -114.77(7) . . . .
N51 Cu2 Cu3 Cu1 -97.2(8) . . . .
I2 Cu2 Cu3 Cu1 177.81(12) . . . .
I3 Cu2 Cu3 Cu1 63.77(7) . . . .
I1 Cu2 Cu3 Cu1 -51.00(8) . . . .
N11 Cu1 Cu3 Cu2 -152.2(6) . . . .
N1 Cu1 Cu3 Cu2 -6.2(4) . . . .
I1 Cu1 Cu3 Cu2 100.15(13) . . . .
I3 Cu1 Cu3 Cu2 -73.96(11) . . . .
N11 Cu1 Cu3 I3 17.7(6) . . . 2_677
N1 Cu1 Cu3 I3 163.6(3) . . . 2_677
I1 Cu1 Cu3 I3 -89.98(16) . . . 2_677
Cu2 Cu1 Cu3 I3 169.9(2) . . . 2_677
I3 Cu1 Cu3 I3 95.92(16) . . . 2_677
N11 Cu1 Cu3 I2 -150.0(6) . . . .
N1 Cu1 Cu3 I2 -4.1(4) . . . .
I1 Cu1 Cu3 I2 102.25(13) . . . .
Cu2 Cu1 Cu3 I2 2.10(12) . . . .
I3 Cu1 Cu3 I2 -71.85(11) . . . .
N11 Cu1 Cu3 I1 107.7(6) . . . .
N1 Cu1 Cu3 I1 -106.4(4) . . . .
Cu2 Cu1 Cu3 I1 -100.15(13) . . . .
I3 Cu1 Cu3 I1 -174.11(9) . . . .
N11 Cu1 Cu3 Cu3 -37.4(6) . . . 2_677
N1 Cu1 Cu3 Cu3 108.5(4) . . . 2_677
I1 Cu1 Cu3 Cu3 -145.12(12) . . . 2_677
Cu2 Cu1 Cu3 Cu3 114.73(16) . . . 2_677
I3 Cu1 Cu3 Cu3 40.77(8) . . . 2_677
N11 Cu1 Cu3 I3 -78.2(6) . . . .
N1 Cu1 Cu3 I3 67.7(3) . . . .
I1 Cu1 Cu3 I3 174.11(9) . . . .
Cu2 Cu1 Cu3 I3 73.96(11) . . . .
N11 Cu1 I1 Cu3 -133.6(4) . . . .
N1 Cu1 I1 Cu3 122.1(3) . . . .
Cu2 Cu1 I1 Cu3 49.42(8) . . . .
I3 Cu1 I1 Cu3 5.95(9) . . . .
N11 Cu1 I1 Cu2 177.0(5) . . . .
N1 Cu1 I1 Cu2 72.7(3) . . . .
I3 Cu1 I1 Cu2 -43.47(8) . . . .
Cu3 Cu1 I1 Cu2 -49.42(8) . . . .
Cu2 Cu3 I1 Cu1 -52.63(9) . . . .
I3 Cu3 I1 Cu1 120.64(13) 2_677 . . .
I2 Cu3 I1 Cu1 -99.39(12) . . . .
Cu3 Cu3 I1 Cu1 39.83(13) 2_677 . . .
I3 Cu3 I1 Cu1 -4.51(7) . . . .
I3 Cu3 I1 Cu2 173.27(17) 2_677 . . .
I2 Cu3 I1 Cu2 -46.76(9) . . . .
Cu3 Cu3 I1 Cu2 92.45(16) 2_677 . . .
I3 Cu3 I1 Cu2 48.12(7) . . . .
Cu1 Cu3 I1 Cu2 52.63(9) . . . .
N51 Cu2 I1 Cu1 -91.0(3) . . . .
Cu3 Cu2 I1 Cu1 106.17(12) . . . .
I2 Cu2 I1 Cu1 149.08(11) . . . .
I3 Cu2 I1 Cu1 39.89(8) . . . .
N51 Cu2 I1 Cu3 162.8(3) . . . .
Cu1 Cu2 I1 Cu3 -106.17(12) . . . .
I2 Cu2 I1 Cu3 42.92(10) . . . .
I3 Cu2 I1 Cu3 -66.28(10) . . . .
I3 Cu3 I2 Cu2 -171.0(2) 2_677 . . .
I1 Cu3 I2 Cu2 50.67(10) . . . .
Cu3 Cu3 I2 Cu2 -90.17(16) 2_677 . . .
I3 Cu3 I2 Cu2 -47.99(8) . . . .
Cu1 Cu3 I2 Cu2 -1.80(10) . . . .
N51 Cu2 I2 Cu3 -154.4(4) . . . .
Cu1 Cu2 I2 Cu3 3.7(2) . . . .
I3 Cu2 I2 Cu3 67.36(11) . . . .
I1 Cu2 I2 Cu3 -41.46(10) . . . .
N51 Cu2 I3 Cu3 173.3(4) . . . 2_677
Cu3 Cu2 I3 Cu3 2.29(14) . . . 2_677
Cu1 Cu2 I3 Cu3 90.61(10) . . . 2_677
I2 Cu2 I3 Cu3 -53.60(11) . . . 2_677
I1 Cu2 I3 Cu3 55.29(9) . . . 2_677
N51 Cu2 I3 Cu1 82.7(4) . . . .
Cu3 Cu2 I3 Cu1 -88.32(11) . . . .
I2 Cu2 I3 Cu1 -144.21(12) . . . .
I1 Cu2 I3 Cu1 -35.32(7) . . . .
N51 Cu2 I3 Cu3 171.1(4) . . . .
Cu1 Cu2 I3 Cu3 88.32(11) . . . .
I2 Cu2 I3 Cu3 -55.89(8) . . . .
I1 Cu2 I3 Cu3 52.99(8) . . . .
N11 Cu1 I3 Cu3 90.8(3) . . . 2_677
N1 Cu1 I3 Cu3 169.2(3) . . . 2_677
I1 Cu1 I3 Cu3 -57.87(12) . . . 2_677
Cu2 Cu1 I3 Cu3 -106.13(10) . . . 2_677
Cu3 Cu1 I3 Cu3 -52.59(11) . . . 2_677
N11 Cu1 I3 Cu2 -163.1(3) . . . .
N1 Cu1 I3 Cu2 -84.6(3) . . . .
I1 Cu1 I3 Cu2 48.26(9) . . . .
Cu3 Cu1 I3 Cu2 53.54(7) . . . .
N11 Cu1 I3 Cu3 143.4(3) . . . .
N1 Cu1 I3 Cu3 -138.2(3) . . . .
I1 Cu1 I3 Cu3 -5.28(8) . . . .
Cu2 Cu1 I3 Cu3 -53.54(7) . . . .
Cu2 Cu3 I3 Cu3 -177.56(15) . . . 2_677
I3 Cu3 I3 Cu3 0.0 2_677 . . 2_677
I2 Cu3 I3 Cu3 -123.33(15) . . . 2_677
I1 Cu3 I3 Cu3 122.77(13) . . . 2_677
Cu1 Cu3 I3 Cu3 118.35(11) . . . 2_677
I3 Cu3 I3 Cu2 177.56(15) 2_677 . . .
I2 Cu3 I3 Cu2 54.23(8) . . . .
I1 Cu3 I3 Cu2 -59.67(9) . . . .
Cu3 Cu3 I3 Cu2 177.56(15) 2_677 . . .
Cu1 Cu3 I3 Cu2 -64.09(10) . . . .
Cu2 Cu3 I3 Cu1 64.09(10) . . . .
I3 Cu3 I3 Cu1 -118.35(11) 2_677 . . .
I2 Cu3 I3 Cu1 118.32(9) . . . .
I1 Cu3 I3 Cu1 4.42(7) . . . .
Cu3 Cu3 I3 Cu1 -118.35(12) 2_677 . . .
N11 Cu1 N1 C1 8.6(7) . . . .
I1 Cu1 N1 C1 138.3(6) . . . .
Cu2 Cu1 N1 C1 -156.1(7) . . . .
I3 Cu1 N1 C1 -95.0(7) . . . .
Cu3 Cu1 N1 C1 -151.6(6) . . . .
N11 Cu1 N1 C5 -173.4(12) . . . .
I1 Cu1 N1 C5 -43.7(12) . . . .
Cu2 Cu1 N1 C5 21.8(11) . . . .
I3 Cu1 N1 C5 83.0(11) . . . .
Cu3 Cu1 N1 C5 26.4(12) . . . .
N1 Cu1 N11 C11 -9.6(9) . . . .
I1 Cu1 N11 C11 -135.8(8) . . . .
Cu2 Cu1 N11 C11 36.4(17) . . . .
I3 Cu1 N11 C11 80.9(10) . . . .
Cu3 Cu1 N11 C11 146.1(8) . . . .
N1 Cu1 N11 C12 -178.0(14) . . . .
I1 Cu1 N11 C12 55.7(14) . . . .
Cu2 Cu1 N11 C12 -132.1(11) . . . .
I3 Cu1 N11 C12 -87.6(13) . . . .
Cu3 Cu1 N11 C12 -22.4(16) . . . .
Cu3 Cu2 N51 C51 127.7(11) . . . .
Cu1 Cu2 N51 C51 33.8(13) . . . .
I2 Cu2 N51 C51 -158.9(12) . . . .
I3 Cu2 N51 C51 -29.7(14) . . . .
I1 Cu2 N51 C51 88.3(13) . . . .
Cu3 Cu2 N51 C52 -53.3(13) . . . .
Cu1 Cu2 N51 C52 -147.2(8) . . . .
I2 Cu2 N51 C52 20.1(10) . . . .
I3 Cu2 N51 C52 149.3(8) . . . .
I1 Cu2 N51 C52 -92.7(9) . . . .
C5 N1 C1 C2 -3.0(16) . . . .
Cu1 N1 C1 C2 175.4(10) . . . .
C5 N1 C1 C11 174.8(10) . . . .
Cu1 N1 C1 C11 -6.7(11) . . . .
N1 C1 C2 C3 2.4(18) . . . .
C11 C1 C2 C3 -175.3(11) . . . .
C1 C2 C3 C4 -0.1(19) . . . .
C2 C3 C4 C5 -1(2) . . . .
C1 N1 C5 C4 1.3(16) . . . .
Cu1 N1 C5 C4 -176.5(8) . . . .
C1 N1 C5 C51 -177.3(10) . . . .
Cu1 N1 C5 C51 4.9(17) . . . .
C3 C4 C5 N1 0.9(18) . . . .
C3 C4 C5 C51 179.5(12) . . . .
C12 N11 C11 O1 0.5(16) . . . .
Cu1 N11 C11 O1 -171.2(8) . . . .
C12 N11 C11 C1 -178.8(11) . . . .
Cu1 N11 C11 C1 9.5(16) . . . .
C13 O1 C11 N11 -6.4(15) . . . .
C13 O1 C11 C1 173.0(10) . . . .
N1 C1 C11 N11 -0.6(17) . . . .
C2 C1 C11 N11 177.3(12) . . . .
N1 C1 C11 O1 -179.9(10) . . . .
C2 C1 C11 O1 -2.0(16) . . . .
C11 N11 C12 C13 5.5(15) . . . .
Cu1 N11 C12 C13 174.8(10) . . . .
C11 O1 C13 C12 8.9(13) . . . .
N11 C12 C13 O1 -8.6(14) . . . .
C52 N51 C51 O2 -4.1(15) . . . .
Cu2 N51 C51 O2 175.0(9) . . . .
C52 N51 C51 C5 177.7(11) . . . .
Cu2 N51 C51 C5 -3(2) . . . .
C53 O2 C51 N51 2.3(15) . . . .
C53 O2 C51 C5 -179.2(11) . . . .
N1 C5 C51 N51 -22.8(18) . . . .
C4 C5 C51 N51 158.6(12) . . . .
N1 C5 C51 O2 158.9(10) . . . .
C4 C5 C51 O2 -19.7(15) . . . .
C51 N51 C52 C53 3.8(14) . . . .
Cu2 N51 C52 C53 -175.5(9) . . . .
C51 O2 C53 C52 0.5(14) . . . .
N51 C52 C53 O2 -2.5(14) . . . .
